data_4505611
loop_
_publ_author_name
'Thu\'ery, Pierre'

_publ_section_title
;
 Lanthanide Ion Complexes with 2-, 3-, or 4-Sulfobenzoate and
 Cucurbit[6]uril
;
_journal_issue 3
_journal_name_full 'Crystal Growth &amp; Design'
_journal_page_first 1632
_journal_paper_doi 10.1021/cg2016808
_journal_volume 12
_journal_year 2012
_chemical_formula_sum 'C50 H84 Cl2 Er2 N24 O42 S2'
_chemical_formula_weight 2162.95
_space_group_IT_number 14
_symmetry_cell_setting monoclinic
_symmetry_space_group_name_Hall '-P 2ybc'
_symmetry_space_group_name_H-M 'P 1 21/c 1'
_atom_sites_solution_hydrogens geom
_atom_sites_solution_primary direct
_atom_sites_solution_secondary difmap
_audit_creation_method SHELXL-97
_cell_angle_alpha 90.00
_cell_angle_beta 104.392(2)
_cell_angle_gamma 90.00
_cell_formula_units_Z 2
_cell_length_a 13.7752(3)
_cell_length_b 19.3137(5)
_cell_length_c 15.5268(3)
_cell_measurement_reflns_used 135733
_cell_measurement_temperature 150(2)
_cell_measurement_theta_max 30.51
_cell_measurement_theta_min 2.06
_cell_volume 4001.27(16)
_computing_cell_refinement 'HKL2000 (Otwinowski & Minor, 1997)'
_computing_data_collection 'COLLECT (Nonius, 1998)'
_computing_data_reduction 'HKL2000 (Otwinowski & Minor, 1997)'
_computing_molecular_graphics 'SHELXTL (Sheldrick, 2008)'
_computing_publication_material 'SHELXTL (Sheldrick, 2008); PLATON (Spek, 2003)'
_computing_structure_refinement 'SHELXL-97 (Sheldrick, 2008)'
_computing_structure_solution 'SHELXS-97 (Sheldrick, 2008)'
_diffrn_ambient_temperature 150(2)
_diffrn_measured_fraction_theta_full 0.999
_diffrn_measured_fraction_theta_max 0.999
_diffrn_measurement_device_type 'Nonius Kappa-CCD area-detector diffractometer'
_diffrn_measurement_method 'two \f and four \w scans with 2\% steps (441 frames)'
_diffrn_radiation_monochromator graphite
_diffrn_radiation_source 'fine-focus sealed tube'
_diffrn_radiation_type MoK\a
_diffrn_radiation_wavelength 0.71073
_diffrn_reflns_av_R_equivalents 0.0604
_diffrn_reflns_av_sigmaI/netI 0.0648
_diffrn_reflns_limit_h_max 19
_diffrn_reflns_limit_h_min -19
_diffrn_reflns_limit_k_max 27
_diffrn_reflns_limit_k_min -27
_diffrn_reflns_limit_l_max 22
_diffrn_reflns_limit_l_min -22
_diffrn_reflns_number 135733
_diffrn_reflns_theta_full 30.51
_diffrn_reflns_theta_max 30.51
_diffrn_reflns_theta_min 2.06
_diffrn_standards_decay_% 0
_diffrn_standards_interval_time 0
_diffrn_standards_number 0
_exptl_absorpt_coefficient_mu 2.313
_exptl_absorpt_correction_T_max 0.758
_exptl_absorpt_correction_T_min 0.537
_exptl_absorpt_correction_type multi-scan
_exptl_absorpt_process_details 'SCALEPACK (Otwinowski & Minor, 1997)'
_exptl_crystal_colour colourless
_exptl_crystal_density_diffrn 1.795
_exptl_crystal_density_method 'not measured'
_exptl_crystal_description irregular
_exptl_crystal_F_000 2180
_exptl_crystal_size_max 0.14
_exptl_crystal_size_mid 0.12
_exptl_crystal_size_min 0.12
_refine_diff_density_max 2.265
_refine_diff_density_min -2.324
_refine_diff_density_rms 0.190
_refine_ls_extinction_method none
_refine_ls_goodness_of_fit_ref 1.040
_refine_ls_hydrogen_treatment constr
_refine_ls_matrix_type full
_refine_ls_number_parameters 578
_refine_ls_number_reflns 12207
_refine_ls_number_restraints 12
_refine_ls_restrained_S_all 1.042
_refine_ls_R_factor_all 0.0568
_refine_ls_R_factor_gt 0.0424
_refine_ls_shift/su_max 0.001
_refine_ls_shift/su_mean 0.000
_refine_ls_structure_factor_coef Fsqd
_refine_ls_weighting_details 'calc w=1/[\s^2^(Fo^2^)+(0.0710P)^2^+1.7185P] where P=(Fo^2^+2Fc^2^)/3'
_refine_ls_weighting_scheme calc
_refine_ls_wR_factor_gt 0.1162
_refine_ls_wR_factor_ref 0.1219
_reflns_number_gt 9911
_reflns_number_total 12207
_reflns_threshold_expression >2sigma(I)
_cod_data_source_file cg2016808_si_002.cif
_cod_data_source_block 10
_cod_original_sg_symbol_H-M 'P 21/c'
_cod_database_code 4505611

loop_
_symmetry_equiv_pos_as_xyz
'x, y, z'
'-x, y+1/2, -z+1/2'
'-x, -y, -z'
'x, -y-1/2, z-1/2'

loop_
_atom_site_label
_atom_site_type_symbol
_atom_site_fract_x
_atom_site_fract_y
_atom_site_fract_z
_atom_site_U_iso_or_equiv
_atom_site_adp_type
_atom_site_occupancy
_atom_site_symmetry_multiplicity
_atom_site_calc_flag
_atom_site_refinement_flags
Er Er 0.265638(10) 0.075480(7) 0.753436(9) 0.02208(6) Uani 1 1 d .
Cl1A Cl 0.27832(13) -0.08735(7) 0.97005(10) 0.0502(4) Uani 0.818(3) 1 d P
Cl1B Cl 0.4267(5) -0.0728(2) 1.0179(4) 0.0391(15) Uani 0.182(3) 1 d P
S1 S 0.01575(6) 0.24857(4) 0.61768(5) 0.02425(15) Uani 1 1 d .
O1 O 0.15343(16) 0.15915(12) 0.77664(14) 0.0244(4) Uani 1 1 d .
O2 O 0.02544(17) 0.11405(13) 0.82227(16) 0.0298(5) Uani 1 1 d .
O3 O -0.00891(17) 0.17508(12) 0.61332(14) 0.0270(5) Uani 1 1 d .
O4 O 0.12020(17) 0.26117(13) 0.61494(15) 0.0289(5) Uani 1 1 d .
O5 O -0.05551(18) 0.28877(14) 0.55244(15) 0.0325(5) Uani 1 1 d .
O6 O 0.32659(19) 0.11739(14) 0.89684(16) 0.0354(6) Uani 1 1 d .
H6A H 0.2982 0.1313 0.9336 0.042 Uiso 1 1 d R
H6B H 0.3850 0.0974 0.9281 0.042 Uiso 1 1 d R
O7 O 0.43817(19) 0.09345(14) 0.7733(2) 0.0397(6) Uani 1 1 d .
H7A H 0.4772 0.1215 0.7428 0.048 Uiso 1 1 d R
H7B H 0.4725 0.0592 0.7849 0.048 Uiso 1 1 d R
O8 O 0.28328(17) 0.17672(12) 0.67730(15) 0.0289(5) Uani 1 1 d .
H8A H 0.2272 0.1909 0.6591 0.035 Uiso 1 1 d R
H8B H 0.3092 0.1822 0.6325 0.035 Uiso 1 1 d R
O9 O 0.15283(18) 0.01300(12) 0.81521(16) 0.0304(5) Uani 1 1 d .
H9A H 0.1070 0.0421 0.8204 0.037 Uiso 1 1 d R
H9B H 0.1606 -0.0107 0.8646 0.037 Uiso 1 1 d R
O10 O 0.3457(2) -0.02584(15) 0.8140(2) 0.0482(7) Uani 1 1 d .
H10A H 0.3697 -0.0601 0.8024 0.058 Uiso 1 1 d R
H10B H 0.3214 -0.0304 0.8614 0.058 Uiso 1 1 d R
O11 O 0.3103(2) 0.01667(18) 0.6367(2) 0.0513(8) Uani 1 1 d .
H11A H 0.2852 -0.0225 0.6354 0.062 Uiso 1 1 d R
H11B H 0.3662 0.0172 0.6377 0.062 Uiso 1 1 d R
O12 O 0.12394(19) 0.06842(12) 0.62779(16) 0.0301(5) Uani 1 1 d .
H12A H 0.0758 0.0976 0.6270 0.036 Uiso 1 1 d R
H12B H 0.1494 0.0807 0.5839 0.036 Uiso 1 1 d R
O13 O 0.57565(18) 0.17666(13) 0.73495(16) 0.0314(5) Uani 1 1 d .
O14 O 0.8045(2) 0.08146(13) 0.46009(18) 0.0328(6) Uani 1 1 d .
O15 O 0.5745(2) -0.01072(14) 0.8022(2) 0.0406(6) Uani 1 1 d .
O16 O 0.8062(2) -0.08950(13) 0.52838(16) 0.0313(5) Uani 1 1 d .
O17 O 0.38363(18) -0.13526(14) 0.71236(16) 0.0352(6) Uani 1 1 d .
O18 O 0.60717(19) -0.20808(16) 0.43406(17) 0.0407(6) Uani 1 1 d .
O19 O 0.2232(3) 0.1524(2) 1.0144(3) 0.0818(13) Uani 1 1 d .
H19A H 0.1881 0.1787 1.0445 0.098 Uiso 1 1 d R
H19B H 0.2110 0.1083 1.0386 0.098 Uiso 1 1 d R
O20 O -0.0325(5) 0.0835(2) 0.9783(4) 0.0410(15) Uani 0.50 1 d PU
O21 O 0.4834(7) 0.0426(6) 0.5798(7) 0.094(3) Uani 0.50 1 d PU
O22 O 0.1672(4) 0.0299(3) 1.0489(3) 0.0393(12) Uani 0.50 1 d P
O23 O 0.5196(4) -0.0781(2) 0.9720(4) 0.0330(12) Uani 0.50 1 d P
N1 N 0.6567(2) 0.21489(15) 0.63095(19) 0.0280(6) Uani 1 1 d .
N2 N 0.7246(2) 0.12858(16) 0.7198(2) 0.0283(6) Uani 1 1 d .
N3 N 0.8122(2) 0.08923(15) 0.60997(18) 0.0256(5) Uani 1 1 d .
N4 N 0.7460(2) 0.17677(15) 0.52046(17) 0.0272(6) Uani 1 1 d .
N5 N 0.7217(2) 0.00700(15) 0.75907(19) 0.0266(6) Uani 1 1 d .
N6 N 0.6616(2) -0.10023(15) 0.75854(19) 0.0265(5) Uani 1 1 d .
N7 N 0.7535(2) -0.13138(14) 0.64852(18) 0.0266(5) Uani 1 1 d .
N8 N 0.8276(2) -0.02893(14) 0.66060(18) 0.0251(5) Uani 1 1 d .
N9 N 0.5317(2) -0.18504(15) 0.69826(18) 0.0272(6) Uani 1 1 d .
N10 N 0.3891(2) -0.21425(15) 0.60207(18) 0.0276(6) Uani 1 1 d .
N11 N 0.4800(2) -0.24792(16) 0.49196(18) 0.0283(6) Uani 1 1 d .
N12 N 0.6212(2) -0.21280(15) 0.58552(18) 0.0260(5) Uani 1 1 d .
C1 C 0.0716(2) 0.16394(17) 0.79893(19) 0.0231(6) Uani 1 1 d .
C2 C 0.0275(2) 0.23562(17) 0.79801(19) 0.0231(6) Uani 1 1 d .
C3 C 0.0032(2) 0.27736(17) 0.7227(2) 0.0244(6) Uani 1 1 d .
C4 C -0.0364(2) 0.34398(18) 0.7275(2) 0.0280(7) Uani 1 1 d .
H4 H -0.0528 0.3718 0.6771 0.034 Uiso 1 1 calc R
C5 C -0.0509(3) 0.36799(19) 0.8077(2) 0.0321(7) Uani 1 1 d .
H5 H -0.0768 0.4121 0.8112 0.039 Uiso 1 1 calc R
C6 C -0.0270(3) 0.32620(19) 0.8824(2) 0.0312(7) Uani 1 1 d .
H6 H -0.0358 0.3426 0.9363 0.037 Uiso 1 1 calc R
C7 C 0.0100(2) 0.26016(18) 0.8775(2) 0.0273(6) Uani 1 1 d .
H7 H 0.0234 0.2318 0.9275 0.033 Uiso 1 1 calc R
C8 C 0.6447(2) 0.17285(17) 0.6983(2) 0.0267(6) Uani 1 1 d .
C9 C 0.7522(2) 0.20378(17) 0.6085(2) 0.0254(6) Uani 1 1 d .
H9 H 0.7944 0.2453 0.6202 0.031 Uiso 1 1 calc R
C10 C 0.7993(2) 0.14328(16) 0.6708(2) 0.0252(6) Uani 1 1 d .
H10 H 0.8634 0.1567 0.7107 0.030 Uiso 1 1 calc R
C11 C 0.7890(2) 0.11256(18) 0.5234(2) 0.0274(6) Uani 1 1 d .
C12 C 0.7379(3) 0.07783(16) 0.7903(2) 0.0283(7) Uani 1 1 d .
H12C H 0.6918 0.0883 0.8266 0.034 Uiso 1 1 calc R
H12D H 0.8054 0.0819 0.8277 0.034 Uiso 1 1 calc R
C13 C 0.8775(2) 0.03109(17) 0.6368(2) 0.0275(6) Uani 1 1 d .
H13A H 0.9311 0.0445 0.6874 0.033 Uiso 1 1 calc R
H13B H 0.9075 0.0188 0.5886 0.033 Uiso 1 1 calc R
C14 C 0.6454(3) -0.03251(18) 0.7747(2) 0.0282(7) Uani 1 1 d .
C15 C 0.8039(2) -0.03726(17) 0.7456(2) 0.0249(6) Uani 1 1 d .
H15 H 0.8637 -0.0333 0.7950 0.030 Uiso 1 1 calc R
C16 C 0.7583(2) -0.11092(19) 0.7393(2) 0.0246(6) Uani 1 1 d .
H16 H 0.8004 -0.1425 0.7821 0.029 Uiso 1 1 calc R
C17 C 0.7963(2) -0.08324(16) 0.6048(2) 0.0247(6) Uani 1 1 d .
C18 C 0.5979(2) -0.15536(18) 0.7765(2) 0.0269(6) Uani 1 1 d .
H18A H 0.6401 -0.1918 0.8089 0.032 Uiso 1 1 calc R
H18B H 0.5577 -0.1374 0.8147 0.032 Uiso 1 1 calc R
C19 C 0.7284(2) -0.20060(17) 0.6144(2) 0.0272(6) Uani 1 1 d .
H19C H 0.7577 -0.2339 0.6603 0.033 Uiso 1 1 calc R
H19D H 0.7579 -0.2083 0.5646 0.033 Uiso 1 1 calc R
C20 C 0.4302(2) -0.17381(18) 0.6746(2) 0.0277(6) Uani 1 1 d .
C21 C 0.5620(2) -0.23858(17) 0.6442(2) 0.0249(6) Uani 1 1 d .
H21 H 0.5946 -0.2776 0.6803 0.030 Uiso 1 1 calc R
C22 C 0.4619(2) -0.26022(17) 0.5793(2) 0.0251(6) Uani 1 1 d .
H22 H 0.4460 -0.3089 0.5871 0.030 Uiso 1 1 calc R
C23 C 0.5734(2) -0.22143(18) 0.4977(2) 0.0278(6) Uani 1 1 d .
C24 C 0.2828(2) -0.21672(19) 0.5610(2) 0.0289(7) Uani 1 1 d .
H24A H 0.2468 -0.1993 0.6028 0.035 Uiso 1 1 calc R
H24B H 0.2630 -0.2646 0.5481 0.035 Uiso 1 1 calc R
C25 C 0.4141(2) -0.26807(17) 0.4087(2) 0.0274(6) Uani 1 1 d .
H25A H 0.3775 -0.3092 0.4179 0.033 Uiso 1 1 calc R
H25B H 0.4541 -0.2801 0.3675 0.033 Uiso 1 1 calc R

loop_
_atom_site_aniso_label
_atom_site_aniso_U_11
_atom_site_aniso_U_22
_atom_site_aniso_U_33
_atom_site_aniso_U_23
_atom_site_aniso_U_13
_atom_site_aniso_U_12
Er 0.02268(8) 0.02162(9) 0.02343(8) -0.00206(5) 0.00853(5) -0.00041(5)
Cl1A 0.0717(10) 0.0406(7) 0.0438(7) 0.0097(5) 0.0246(6) 0.0114(6)
Cl1B 0.047(3) 0.029(3) 0.038(3) 0.0005(19) 0.003(2) -0.0008(19)
S1 0.0255(3) 0.0285(4) 0.0202(3) 0.0009(3) 0.0084(3) 0.0007(3)
O1 0.0239(10) 0.0270(11) 0.0239(10) -0.0008(9) 0.0093(8) 0.0014(9)
O2 0.0303(11) 0.0284(12) 0.0334(12) 0.0014(10) 0.0128(9) -0.0009(9)
O3 0.0289(11) 0.0291(12) 0.0233(10) -0.0045(9) 0.0074(8) -0.0031(9)
O4 0.0294(11) 0.0319(13) 0.0296(11) 0.0009(10) 0.0152(9) -0.0011(10)
O5 0.0339(12) 0.0418(14) 0.0224(10) 0.0050(10) 0.0081(9) 0.0085(11)
O6 0.0364(13) 0.0428(15) 0.0254(11) -0.0055(11) 0.0044(10) 0.0085(11)
O7 0.0260(12) 0.0305(13) 0.0662(18) -0.0010(13) 0.0185(12) 0.0019(10)
O8 0.0277(11) 0.0309(12) 0.0320(12) 0.0009(10) 0.0147(9) 0.0000(9)
O9 0.0327(12) 0.0263(12) 0.0348(12) 0.0024(10) 0.0132(10) 0.0014(10)
O10 0.0505(16) 0.0384(15) 0.0679(19) 0.0169(14) 0.0377(15) 0.0207(13)
O11 0.0400(15) 0.061(2) 0.0549(18) -0.0227(16) 0.0154(13) 0.0057(14)
O12 0.0297(12) 0.0343(13) 0.0250(11) -0.0045(9) 0.0043(9) -0.0006(9)
O13 0.0328(12) 0.0316(13) 0.0340(12) 0.0012(10) 0.0164(10) 0.0010(10)
O14 0.0402(14) 0.0319(14) 0.0308(13) -0.0033(10) 0.0171(11) -0.0020(10)
O15 0.0345(13) 0.0341(14) 0.0592(17) 0.0014(13) 0.0232(13) 0.0064(11)
O16 0.0380(13) 0.0326(12) 0.0252(11) 0.0007(10) 0.0114(10) -0.0017(10)
O17 0.0326(12) 0.0419(15) 0.0326(12) -0.0039(11) 0.0110(10) 0.0048(11)
O18 0.0349(13) 0.0622(19) 0.0285(12) 0.0017(12) 0.0144(10) -0.0092(13)
O19 0.094(3) 0.097(3) 0.068(2) -0.026(2) 0.046(2) 0.003(3)
O20 0.086(4) 0.017(2) 0.038(3) -0.0094(19) 0.049(3) -0.018(2)
O21 0.088(5) 0.109(6) 0.095(6) -0.008(5) 0.042(5) -0.028(5)
O22 0.067(4) 0.030(3) 0.020(2) 0.0122(19) 0.008(2) 0.011(2)
O23 0.026(2) 0.027(3) 0.036(3) 0.0055(19) -0.011(2) 0.0037(17)
N1 0.0269(13) 0.0272(14) 0.0322(14) 0.0030(11) 0.0118(11) 0.0040(11)
N2 0.0313(14) 0.0268(14) 0.0293(13) 0.0020(12) 0.0119(11) 0.0009(11)
N3 0.0259(13) 0.0256(13) 0.0273(13) 0.0005(11) 0.0102(11) -0.0001(10)
N4 0.0290(13) 0.0294(15) 0.0236(12) 0.0030(11) 0.0073(10) -0.0002(11)
N5 0.0269(13) 0.0247(14) 0.0305(14) 0.0006(11) 0.0117(11) 0.0020(10)
N6 0.0251(13) 0.0246(13) 0.0322(14) 0.0014(11) 0.0117(11) -0.0005(11)
N7 0.0326(14) 0.0236(13) 0.0263(12) -0.0003(11) 0.0126(11) -0.0011(11)
N8 0.0276(13) 0.0235(13) 0.0261(12) -0.0005(11) 0.0103(10) -0.0013(11)
N9 0.0276(13) 0.0286(14) 0.0274(13) 0.0006(11) 0.0103(10) -0.0003(11)
N10 0.0243(12) 0.0332(15) 0.0256(13) 0.0006(11) 0.0066(10) 0.0018(11)
N11 0.0275(13) 0.0313(15) 0.0278(13) 0.0010(11) 0.0098(11) -0.0020(11)
N12 0.0254(12) 0.0282(14) 0.0261(13) -0.0005(11) 0.0098(10) -0.0023(10)
C1 0.0240(14) 0.0274(15) 0.0183(13) -0.0012(11) 0.0060(10) 0.0029(12)
C2 0.0207(13) 0.0275(15) 0.0217(13) -0.0036(12) 0.0066(10) -0.0009(11)
C3 0.0252(14) 0.0293(16) 0.0200(13) 0.0001(12) 0.0081(11) -0.0007(12)
C4 0.0296(16) 0.0307(17) 0.0236(14) 0.0018(13) 0.0065(12) 0.0038(13)
C5 0.0331(17) 0.0318(18) 0.0324(17) 0.0000(14) 0.0100(13) 0.0097(14)
C6 0.0326(17) 0.0355(18) 0.0279(15) -0.0046(14) 0.0119(13) 0.0057(14)
C7 0.0295(15) 0.0307(17) 0.0227(14) -0.0003(12) 0.0081(12) 0.0061(13)
C8 0.0302(16) 0.0250(15) 0.0254(14) -0.0011(12) 0.0076(12) -0.0029(12)
C9 0.0224(14) 0.0256(15) 0.0296(15) 0.0022(12) 0.0090(12) -0.0015(12)
C10 0.0273(15) 0.0221(14) 0.0277(14) -0.0008(12) 0.0095(12) -0.0017(12)
C11 0.0226(14) 0.0316(17) 0.0292(15) 0.0002(13) 0.0086(12) -0.0032(12)
C12 0.0365(18) 0.0262(17) 0.0242(15) 0.0007(12) 0.0110(13) 0.0030(12)
C13 0.0226(14) 0.0269(16) 0.0349(16) -0.0008(13) 0.0110(12) -0.0021(12)
C14 0.0294(16) 0.0286(16) 0.0268(15) 0.0037(13) 0.0074(12) 0.0017(13)
C15 0.0245(14) 0.0251(15) 0.0248(14) 0.0000(12) 0.0055(11) 0.0020(12)
C16 0.0223(14) 0.0269(17) 0.0254(14) 0.0025(12) 0.0076(11) 0.0037(12)
C17 0.0231(14) 0.0248(15) 0.0271(15) 0.0038(12) 0.0075(12) 0.0026(11)
C18 0.0289(15) 0.0293(16) 0.0234(14) 0.0039(12) 0.0080(12) -0.0010(13)
C19 0.0243(14) 0.0277(16) 0.0316(16) 0.0000(13) 0.0106(12) 0.0035(12)
C20 0.0294(16) 0.0285(16) 0.0271(15) 0.0045(13) 0.0106(12) 0.0012(13)
C21 0.0266(15) 0.0251(15) 0.0243(14) 0.0042(12) 0.0090(11) 0.0001(12)
C22 0.0277(15) 0.0228(15) 0.0268(14) 0.0056(12) 0.0106(12) 0.0024(12)
C23 0.0287(15) 0.0288(16) 0.0278(15) 0.0026(13) 0.0109(12) -0.0002(13)
C24 0.0266(15) 0.0338(18) 0.0300(16) 0.0052(14) 0.0139(12) 0.0010(13)
C25 0.0290(15) 0.0258(16) 0.0275(15) -0.0012(13) 0.0070(12) 0.0044(13)

loop_
_atom_type_symbol
_atom_type_description
_atom_type_scat_dispersion_real
_atom_type_scat_dispersion_imag
_atom_type_scat_source
C C 0.0033 0.0016 'International Tables Vol C Tables 4.2.6.8 and 6.1.1.4'
H H 0.0000 0.0000 'International Tables Vol C Tables 4.2.6.8 and 6.1.1.4'
N N 0.0061 0.0033 'International Tables Vol C Tables 4.2.6.8 and 6.1.1.4'
O O 0.0106 0.0060 'International Tables Vol C Tables 4.2.6.8 and 6.1.1.4'
S S 0.1246 0.1234 'International Tables Vol C Tables 4.2.6.8 and 6.1.1.4'
Cl Cl 0.1484 0.1585 'International Tables Vol C Tables 4.2.6.8 and 6.1.1.4'
Er Er -0.2586 4.9576 'International Tables Vol C Tables 4.2.6.8 and 6.1.1.4'

loop_
_geom_angle_atom_site_label_1
_geom_angle_atom_site_label_2
_geom_angle_atom_site_label_3
_geom_angle
_geom_angle_site_symmetry_1
_geom_angle_site_symmetry_3
O6 Er O1 72.84(8) . .
O6 Er O10 83.31(11) . .
O1 Er O10 142.03(9) . .
O6 Er O8 97.79(9) . .
O1 Er O8 69.66(8) . .
O10 Er O8 144.35(9) . .
O6 Er O7 73.08(10) . .
O1 Er O7 124.59(9) . .
O10 Er O7 73.04(10) . .
O8 Er O7 73.29(9) . .
O6 Er O11 143.87(10) . .
O1 Er O11 140.18(9) . .
O10 Er O11 73.51(11) . .
O8 Er O11 86.21(10) . .
O7 Er O11 73.83(10) . .
O6 Er O9 84.60(9) . .
O1 Er O9 76.19(8) . .
O10 Er O9 72.45(9) . .
O8 Er O9 143.20(8) . .
O7 Er O9 140.61(10) . .
O11 Er O9 113.16(11) . .
O6 Er O12 145.90(9) . .
O1 Er O12 74.18(8) . .
O10 Er O12 119.31(10) . .
O8 Er O12 78.53(8) . .
O7 Er O12 135.19(10) . .
O11 Er O12 70.17(9) . .
O9 Er O12 79.38(9) . .
O5 S1 O3 112.33(15) . .
O5 S1 O4 112.89(14) . .
O3 S1 O4 112.24(14) . .
O5 S1 C3 105.75(15) . .
O3 S1 C3 105.87(14) . .
O4 S1 C3 107.13(14) . .
C1 O1 Er 140.1(2) . .
Er O6 H6A 131.7 . .
Er O6 H6B 115.0 . .
H6A O6 H6B 106.2 . .
Er O7 H7A 133.4 . .
Er O7 H7B 115.2 . .
H7A O7 H7B 101.7 . .
Er O8 H8A 104.6 . .
Er O8 H8B 128.8 . .
H8A O8 H8B 103.3 . .
Er O9 H9A 106.1 . .
Er O9 H9B 132.5 . .
H9A O9 H9B 101.0 . .
Er O10 H10A 143.6 . .
Er O10 H10B 100.4 . .
H10A O10 H10B 112.2 . .
Er O11 H11A 105.8 . .
Er O11 H11B 115.7 . .
H11A O11 H11B 115.1 . .
Er O12 H12A 116.1 . .
Er O12 H12B 102.5 . .
H12A O12 H12B 105.5 . .
H19A O19 H19B 97.3 . .
C8 N1 C25 123.4(3) . 3_656
C8 N1 C9 112.6(3) . .
C25 N1 C9 123.9(3) 3_656 .
C8 N2 C12 123.4(3) . .
C8 N2 C10 112.5(3) . .
C12 N2 C10 123.8(3) . .
C11 N3 C13 121.1(3) . .
C11 N3 C10 111.3(3) . .
C13 N3 C10 123.0(3) . .
C11 N4 C9 111.8(3) . .
C11 N4 C24 122.2(3) . 3_656
C9 N4 C24 124.9(3) . 3_656
C14 N5 C12 121.9(3) . .
C14 N5 C15 110.7(3) . .
C12 N5 C15 122.3(3) . .
C14 N6 C18 122.3(3) . .
C14 N6 C16 112.1(3) . .
C18 N6 C16 124.5(3) . .
C17 N7 C19 122.6(3) . .
C17 N7 C16 112.1(3) . .
C19 N7 C16 123.8(3) . .
C17 N8 C13 123.5(3) . .
C17 N8 C15 112.8(3) . .
C13 N8 C15 123.6(3) . .
C20 N9 C18 123.4(3) . .
C20 N9 C21 112.1(3) . .
C18 N9 C21 123.7(3) . .
C20 N10 C24 123.1(3) . .
C20 N10 C22 112.4(3) . .
C24 N10 C22 124.0(3) . .
C23 N11 C25 122.3(3) . .
C23 N11 C22 112.1(3) . .
C25 N11 C22 125.3(3) . .
C23 N12 C19 121.9(3) . .
C23 N12 C21 112.1(3) . .
C19 N12 C21 123.3(3) . .
O2 C1 O1 125.0(3) . .
O2 C1 C2 118.4(3) . .
O1 C1 C2 116.7(3) . .
C3 C2 C7 119.2(3) . .
C3 C2 C1 123.5(3) . .
C7 C2 C1 117.3(3) . .
C2 C3 C4 120.1(3) . .
C2 C3 S1 122.3(3) . .
C4 C3 S1 117.6(2) . .
C5 C4 C3 119.7(3) . .
C5 C4 H4 120.1 . .
C3 C4 H4 120.1 . .
C6 C5 C4 120.0(3) . .
C6 C5 H5 120.0 . .
C4 C5 H5 120.0 . .
C7 C6 C5 120.4(3) . .
C7 C6 H6 119.8 . .
C5 C6 H6 119.8 . .
C6 C7 C2 120.5(3) . .
C6 C7 H7 119.7 . .
C2 C7 H7 119.7 . .
O13 C8 N1 125.1(3) . .
O13 C8 N2 126.5(3) . .
N1 C8 N2 108.3(3) . .
N4 C9 N1 115.7(3) . .
N4 C9 C10 103.6(3) . .
N1 C9 C10 103.0(2) . .
N4 C9 H9 111.3 . .
N1 C9 H9 111.3 . .
C10 C9 H9 111.3 . .
N3 C10 N2 114.8(3) . .
N3 C10 C9 103.7(3) . .
N2 C10 C9 103.5(3) . .
N3 C10 H10 111.4 . .
N2 C10 H10 111.4 . .
C9 C10 H10 111.4 . .
O14 C11 N4 125.5(3) . .
O14 C11 N3 125.7(3) . .
N4 C11 N3 108.8(3) . .
N2 C12 N5 114.0(3) . .
N2 C12 H12C 108.8 . .
N5 C12 H12C 108.8 . .
N2 C12 H12D 108.8 . .
N5 C12 H12D 108.8 . .
H12C C12 H12D 107.7 . .
N3 C13 N8 113.6(3) . .
N3 C13 H13A 108.8 . .
N8 C13 H13A 108.9 . .
N3 C13 H13B 108.9 . .
N8 C13 H13B 108.9 . .
H13A C13 H13B 107.7 . .
O15 C14 N6 125.0(3) . .
O15 C14 N5 125.5(3) . .
N6 C14 N5 109.5(3) . .
N8 C15 N5 114.9(3) . .
N8 C15 C16 103.0(2) . .
N5 C15 C16 103.2(3) . .
N8 C15 H15 111.7 . .
N5 C15 H15 111.7 . .
C16 C15 H15 111.7 . .
N7 C16 N6 114.7(3) . .
N7 C16 C15 103.4(2) . .
N6 C16 C15 103.6(3) . .
N7 C16 H16 111.5 . .
N6 C16 H16 111.5 . .
C15 C16 H16 111.5 . .
O16 C17 N8 126.5(3) . .
O16 C17 N7 125.1(3) . .
N8 C17 N7 108.4(3) . .
N9 C18 N6 114.5(3) . .
N9 C18 H18A 108.6 . .
N6 C18 H18A 108.6 . .
N9 C18 H18B 108.6 . .
N6 C18 H18B 108.6 . .
H18A C18 H18B 107.6 . .
N7 C19 N12 113.3(3) . .
N7 C19 H19C 108.9 . .
N12 C19 H19C 108.9 . .
N7 C19 H19D 108.9 . .
N12 C19 H19D 108.9 . .
H19C C19 H19D 107.7 . .
O17 C20 N9 126.1(3) . .
O17 C20 N10 125.5(3) . .
N9 C20 N10 108.3(3) . .
N12 C21 N9 113.8(3) . .
N12 C21 C22 103.4(2) . .
N9 C21 C22 103.3(2) . .
N12 C21 H21 111.9 . .
N9 C21 H21 111.9 . .
C22 C21 H21 111.9 . .
N10 C22 N11 114.6(3) . .
N10 C22 C21 103.5(3) . .
N11 C22 C21 103.4(2) . .
N10 C22 H22 111.6 . .
N11 C22 H22 111.6 . .
C21 C22 H22 111.6 . .
O18 C23 N11 124.6(3) . .
O18 C23 N12 126.5(3) . .
N11 C23 N12 108.9(3) . .
N10 C24 N4 113.2(3) . 3_656
N10 C24 H24A 108.9 . .
N4 C24 H24A 108.9 3_656 .
N10 C24 H24B 108.9 . .
N4 C24 H24B 108.9 3_656 .
H24A C24 H24B 107.7 . .
N11 C25 N1 113.5(3) . 3_656
N11 C25 H25A 108.9 . .
N1 C25 H25A 108.9 3_656 .
N11 C25 H25B 108.9 . .
N1 C25 H25B 108.9 3_656 .
H25A C25 H25B 107.7 . .

loop_
_geom_bond_atom_site_label_1
_geom_bond_atom_site_label_2
_geom_bond_distance
_geom_bond_site_symmetry_2
Er O6 2.321(2) .
Er O1 2.325(2) .
Er O10 2.327(3) .
Er O8 2.329(2) .
Er O7 2.345(3) .
Er O11 2.347(3) .
Er O9 2.352(2) .
Er O12 2.396(2) .
S1 O5 1.449(2) .
S1 O3 1.457(2) .
S1 O4 1.470(2) .
S1 C3 1.772(3) .
O1 C1 1.263(4) .
O2 C1 1.256(4) .
O6 H6A 0.8126 .
O6 H6B 0.9150 .
O7 H7A 0.9663 .
O7 H7B 0.8079 .
O8 H8A 0.8018 .
O8 H8B 0.8629 .
O9 H9A 0.8641 .
O9 H9B 0.8770 .
O10 H10A 0.7812 .
O10 H10B 0.8855 .
O11 H11A 0.8299 .
O11 H11B 0.7656 .
O12 H12A 0.8673 .
O12 H12B 0.8731 .
O13 C8 1.226(4) .
O14 C11 1.216(4) .
O15 C14 1.232(4) .
O16 C17 1.233(4) .
O17 C20 1.223(4) .
O18 C23 1.220(4) .
O19 H19A 0.9059 .
O19 H19B 0.9625 .
N1 C8 1.367(4) .
N1 C25 1.445(4) 3_656
N1 C9 1.458(4) .
N2 C8 1.368(4) .
N2 C12 1.446(4) .
N2 C10 1.452(4) .
N3 C11 1.377(4) .
N3 C13 1.434(4) .
N3 C10 1.448(4) .
N4 C11 1.371(4) .
N4 C9 1.446(4) .
N4 C24 1.450(4) 3_656
N5 C14 1.369(4) .
N5 C12 1.450(4) .
N5 C15 1.475(4) .
N6 C14 1.361(4) .
N6 C18 1.451(4) .
N6 C16 1.451(4) .
N7 C17 1.368(4) .
N7 C19 1.448(4) .
N7 C16 1.449(4) .
N8 C17 1.361(4) .
N8 C13 1.442(4) .
N8 C15 1.445(4) .
N9 C20 1.371(4) .
N9 C18 1.444(4) .
N9 C21 1.457(4) .
N10 C20 1.372(4) .
N10 C24 1.445(4) .
N10 C22 1.448(4) .
N11 C23 1.367(4) .
N11 C25 1.437(4) .
N11 C22 1.457(4) .
N12 C23 1.369(4) .
N12 C19 1.451(4) .
N12 C21 1.454(4) .
C1 C2 1.510(4) .
C2 C3 1.390(4) .
C2 C7 1.399(4) .
C3 C4 1.407(5) .
C4 C5 1.390(5) .
C4 H4 0.9300 .
C5 C6 1.384(5) .
C5 H5 0.9300 .
C6 C7 1.382(5) .
C6 H6 0.9300 .
C7 H7 0.9300 .
C9 C10 1.552(4) .
C9 H9 0.9800 .
C10 H10 0.9800 .
C12 H12C 0.9700 .
C12 H12D 0.9700 .
C13 H13A 0.9700 .
C13 H13B 0.9700 .
C15 C16 1.548(5) .
C15 H15 0.9800 .
C16 H16 0.9800 .
C18 H18A 0.9700 .
C18 H18B 0.9700 .
C19 H19C 0.9700 .
C19 H19D 0.9700 .
C21 C22 1.549(4) .
C21 H21 0.9800 .
C22 H22 0.9800 .
C24 N4 1.450(4) 3_656
C24 H24A 0.9700 .
C24 H24B 0.9700 .
C25 N1 1.445(4) 3_656
C25 H25A 0.9700 .
C25 H25B 0.9700 .

loop_
_geom_hbond_atom_site_label_D
_geom_hbond_atom_site_label_H
_geom_hbond_atom_site_label_A
_geom_hbond_distance_DH
_geom_hbond_distance_HA
_geom_hbond_distance_DA
_geom_hbond_angle_DHA
_geom_hbond_site_symmetry_A
O6 H6A O19 0.81 1.86 2.667(4) 172.4 .
O6 H6B O23 0.92 1.80 2.658(5) 154.0 3_657
O7 H7A O13 0.97 1.75 2.662(4) 155.3 .
O7 H7B O15 0.81 1.92 2.713(4) 167.4 .
O8 H8A O4 0.80 2.00 2.750(3) 156.5 .
O8 H8B O18 0.86 1.80 2.633(3) 161.5 3_656
O9 H9A O2 0.86 1.79 2.645(3) 169.0 .
O9 H9B Cl1A 0.88 2.49 3.234(3) 143.6 .
O10 H10A O17 0.78 2.06 2.764(4) 150.7 .
O10 H10B Cl1A 0.89 2.21 3.043(3) 155.6 .
O11 H11A O14 0.83 2.03 2.678(4) 134.9 3_656
O11 H11B O21 0.77 2.09 2.786(9) 150.9 .
O12 H12A O3 0.87 1.88 2.727(3) 166.0 .
O12 H12B O16 0.87 1.99 2.852(3) 167.5 3_656
O19 H19A O4 0.91 1.98 2.887(4) 176.1 4_566
O19 H19B O22 0.96 1.65 2.585(7) 162.2 .
